data_7023193
loop_
_publ_author_name
'Savard, Didier'
'Leznoff, Daniel B.'

_publ_section_title
;
 Synthesis, structure and light scattering properties of
 tetraalkylammonium metal isothiocyanate salts.
;
_journal_issue 42
_journal_name_full 'Dalton transactions (Cambridge, England : 2003)'
_journal_page_first 14982
_journal_page_last 14991
_journal_paper_doi 10.1039/c3dt50974e
_journal_volume 42
_journal_year 2013
_chemical_formula_moiety 'C18 H36 Cr1 N9 S6'
_chemical_formula_sum 'C18 H36 Cr N9 S6'
_chemical_formula_weight 622.94
_space_group_IT_number 15
_symmetry_cell_setting monoclinic
_symmetry_space_group_name_Hall '-C 2yc'
_symmetry_space_group_name_H-M 'C 1 2/c 1'
_cell_angle_alpha 90
_cell_angle_beta 100.021(2)
_cell_angle_gamma 90
_cell_formula_units_Z 8
_cell_length_a 24.8961(10)
_cell_length_b 9.3234(4)
_cell_length_c 28.4594(12)
_cell_measurement_reflns_used 6378
_cell_measurement_temperature 299(2)
_cell_measurement_theta_max 46.96
_cell_measurement_theta_min 3.15
_cell_volume 6505.1(5)
_computing_cell_refinement 'USER DEFINED CELL REFINEMENT'
_computing_data_collection 'USER DEFINED DATA COLLECTION'
_computing_data_reduction 'USER DEFINED DATA REDUCTION'
_computing_molecular_graphics 'CAMERON (Watkin et al., 1996)'
_computing_publication_material 'CRYSTALS (Betteridge et al., 2003)'
_computing_structure_refinement 'CRYSTALS (Betteridge et al., 2003)'
_computing_structure_solution 'SIR92 (Altomare et al., 1994)'
_diffrn_ambient_temperature 293
_diffrn_measured_fraction_theta_full 1.000
_diffrn_measured_fraction_theta_max 1.000
_diffrn_measurement_device Serial
_diffrn_measurement_device_type Unknown
_diffrn_measurement_method \w/2\q
_diffrn_radiation_monochromator graphite
_diffrn_radiation_type 'Cu K\a'
_diffrn_radiation_wavelength 1.54180
_diffrn_reflns_av_R_equivalents 0.039
_diffrn_reflns_limit_h_max 23
_diffrn_reflns_limit_h_min -23
_diffrn_reflns_limit_k_max 8
_diffrn_reflns_limit_k_min -8
_diffrn_reflns_limit_l_max 27
_diffrn_reflns_limit_l_min -27
_diffrn_reflns_number 18287
_diffrn_reflns_theta_full 47.198
_diffrn_reflns_theta_max 47.198
_diffrn_reflns_theta_min 3.154
_diffrn_standards_number 0
_exptl_absorpt_coefficient_mu 6.680
_exptl_absorpt_correction_T_max 0.7493
_exptl_absorpt_correction_T_min 0.5309
_exptl_absorpt_correction_type multi-scan
_exptl_absorpt_process_details 'SADABS (Siemens, 1996)'
_exptl_crystal_colour purple
_exptl_crystal_density_diffrn 1.272
_exptl_crystal_density_method 'not measured'
_exptl_crystal_description plate
_exptl_crystal_F_000 2616
_exptl_crystal_size_max 0.17
_exptl_crystal_size_mid 0.15
_exptl_crystal_size_min 0.06
_refine_diff_density_max 0.53
_refine_diff_density_min -0.33
_refine_ls_goodness_of_fit_ref 1.1121
_refine_ls_hydrogen_treatment constr
_refine_ls_matrix_type full
_refine_ls_number_parameters 309
_refine_ls_number_reflns 2737
_refine_ls_number_restraints 0
_refine_ls_R_factor_all 0.0562
_refine_ls_R_factor_gt 0.0521
_refine_ls_shift/su_max 0.0004146
_refine_ls_shift/su_mean 0.0000245
_refine_ls_structure_factor_coef F
_refine_ls_weighting_details
;
 Method, part 1, Chebychev polynomial, (Watkin, 1994, Prince, 1982) 
 [weight] = 1.0/[A~0~*T~0~(x)+A~1~*T~1~(x) ... +A~n-1~]*T~n-1~(x)] 
 where A~i~ are the Chebychev coefficients listed below and x= Fcalc/Fmax 
 Method = Robust Weighting (Prince, 1982) 
 W = [weight] * [1-(deltaF/6*sigmaF)^2^]^2^ 
 A~i~ are: 
 0.416 0.522 0.298 0.116 0.369E-01 
;
_refine_ls_weighting_scheme calc
_refine_ls_wR_factor_all 0.0634
_refine_ls_wR_factor_gt 0.0557
_refine_ls_wR_factor_ref 0.0557
_reflns_limit_h_max 23
_reflns_limit_h_min -23
_reflns_limit_k_max 8
_reflns_limit_k_min 0
_reflns_limit_l_max 26
_reflns_limit_l_min 0
_reflns_number_gt 2737
_reflns_number_total 2933
_reflns_threshold_expression I>2.0\s(I)
_oxford_refine_ls_r_factor_ref 0.0521
_oxford_reflns_number_all 2933
_oxford_reflns_threshold_expression_ref I>2.0\s(I)
_cod_data_source_file c3dt50974e.txt
_cod_data_source_block C18H36CrN9S6
_cod_depositor_comments
;
The following automatic conversions were performed:

'_symmetry_cell_setting' value 'Monoclinic' changed to 'monoclinic'
according to /home/saulius/struct/CIF-dictionaries/cif_core.dic
dictionary named 'cif_core.dic' version 2.4.2 from
2011-04-26.

'_exptl_absorpt_correction_type' value 'Multi-scan'
changed to 'multi-scan' according to
/home/saulius/struct/CIF-dictionaries/cif_core.dic dictionary named
'cif_core.dic' version 2.4.2 from 2011-04-26.

Automatic conversion script
Id: cif_fix_values 1891 2012-01-12 08:04:46Z andrius 
;
_cod_original_sg_symbol_H-M 'C 1 2/c 1 '
_cod_original_formula_sum 'C18 H36 Cr1 N9 S6'
_cod_database_code 7023193

loop_
_symmetry_equiv_pos_as_xyz
x,y,z
-x,-y,-z
x+1/2,y+1/2,z
-x+1/2,-y+1/2,-z
-x,y,-z+1/2
x,-y,z+1/2
-x+1/2,y+1/2,-z+1/2
x+1/2,-y+1/2,z+1/2

loop_
_atom_site_label
_atom_site_type_symbol
_atom_site_fract_x
_atom_site_fract_y
_atom_site_fract_z
_atom_site_U_iso_or_equiv
_atom_site_occupancy
_atom_site_adp_type
_atom_site_refinement_flags_posn
_atom_site_refinement_flags_adp
Cr1 Cr 0.5000 1.03381(12) 0.2500 0.0511 1.0000 Uani S T
Cr2 Cr 0.7500 1.2500 0.5000 0.0490 1.0000 Uani S .
S1 S 0.62060(7) 1.4047(2) 0.22060(6) 0.1017 1.0000 Uani . .
S2 S 0.56602(8) 1.0559(2) 0.41636(5) 0.1183 1.0000 Uani . .
S3 S 0.36749(7) 0.7916(2) 0.31252(7) 0.1085 1.0000 Uani . .
S4 S 0.72687(8) 1.46318(17) 0.34535(5) 0.0972 1.0000 Uani . .
S5 S 0.57135(7) 1.3930(2) 0.52037(8) 0.1182 1.0000 Uani . .
S6 S 0.70241(7) 0.78404(15) 0.43886(5) 0.0824 1.0000 Uani . .
N1 N 0.55309(18) 1.1857(5) 0.23903(14) 0.0660 1.0000 Uani . .
N2 N 0.53091(16) 1.0344(5) 0.31947(17) 0.0638 1.0000 Uani . .
N3 N 0.44670(18) 0.8856(5) 0.26279(15) 0.0677 1.0000 Uani . .
N4 N 0.73721(16) 1.3386(4) 0.43506(15) 0.0602 1.0000 Uani . .
N5 N 0.67480(19) 1.3043(4) 0.50836(14) 0.0647 1.0000 Uani . .
N6 N 0.72380(17) 1.0614(5) 0.47283(14) 0.0616 1.0000 Uani . .
N7 N 0.72553(15) 1.0092(4) 0.31698(13) 0.0530 1.0000 Uani . .
N8 N 0.55042(16) 0.5536(4) 0.36191(14) 0.0612 1.0000 Uani . .
N9 N 0.89235(16) 0.6332(4) 0.43388(13) 0.0624 1.0000 Uani . .
C1 C 0.5819(2) 1.2737(6) 0.23128(16) 0.0579 1.0000 Uani . .
C2 C 0.54449(19) 1.0416(5) 0.3597(2) 0.0612 1.0000 Uani . .
C3 C 0.4143(2) 0.8457(5) 0.28350(18) 0.0590 1.0000 Uani . .
C4 C 0.73307(19) 1.3917(5) 0.39862(19) 0.0548 1.0000 Uani . .
C5 C 0.6323(3) 1.3422(6) 0.51357(17) 0.0645 1.0000 Uani . .
C6 C 0.71488(19) 0.9473(6) 0.45935(16) 0.0553 1.0000 Uani . .
C7 C 0.7320(3) 1.0795(6) 0.27130(19) 0.0890 1.0000 Uani . .
C8 C 0.77085(19) 1.0546(5) 0.35520(18) 0.0657 1.0000 Uani . .
C9 C 0.7269(2) 0.8514(6) 0.3114(2) 0.0864 1.0000 Uani . .
C10 C 0.67243(19) 1.0534(6) 0.33032(19) 0.0775 1.0000 Uani . .
C11 C 0.5619(7) 0.6345(14) 0.3236(5) 0.3450 1.0000 Uani . .
C12 C 0.5070(6) 0.6045(17) 0.3827(5) 0.2928 1.0000 Uani . .
C13 C 0.5395(8) 0.4190(14) 0.3475(6) 0.3519 1.0000 Uani . .
C14 C 0.5961(4) 0.545(2) 0.3951(5) 0.3586 1.0000 Uani . .
C15 C 0.8396(4) 0.7011(13) 0.4363(4) 0.2118 1.0000 Uani . .
C16 C 0.9053(4) 0.6663(13) 0.3882(3) 0.1971 1.0000 Uani . .
C17 C 0.9344(4) 0.6907(10) 0.4706(3) 0.1801 1.0000 Uani . .
C18 C 0.8890(6) 0.4813(9) 0.4416(4) 0.2305 1.0000 Uani . .
H71 H 0.7028 1.0503 0.2471 0.1049 1.0000 Uiso R .
H72 H 0.7657 1.0515 0.2627 0.1049 1.0000 Uiso R .
H73 H 0.7313 1.1808 0.2747 0.1049 1.0000 Uiso R .
H81 H 0.7668 1.0101 0.3844 0.0806 1.0000 Uiso R .
H82 H 0.8046 1.0266 0.3468 0.0806 1.0000 Uiso R .
H83 H 0.7702 1.1559 0.3588 0.0806 1.0000 Uiso R .
H91 H 0.7231 0.8069 0.3406 0.1012 1.0000 Uiso R .
H92 H 0.7607 0.8241 0.3028 0.1012 1.0000 Uiso R .
H93 H 0.6978 0.8221 0.2871 0.1012 1.0000 Uiso R .
H101 H 0.6686 1.0094 0.3596 0.0913 1.0000 Uiso R .
H102 H 0.6718 1.1547 0.3337 0.0913 1.0000 Uiso R .
H103 H 0.6432 1.0245 0.3061 0.0913 1.0000 Uiso R .
H111 H 0.5691 0.7313 0.3331 0.2835 1.0000 Uiso R .
H112 H 0.5925 0.5961 0.3121 0.2835 1.0000 Uiso R .
H113 H 0.5308 0.6306 0.2991 0.2835 1.0000 Uiso R .
H121 H 0.5031 0.5445 0.4089 0.2944 1.0000 Uiso R .
H122 H 0.5136 0.7002 0.3935 0.2944 1.0000 Uiso R .
H123 H 0.4744 0.6013 0.3596 0.2944 1.0000 Uiso R .
H131 H 0.5326 0.3591 0.3727 0.3327 1.0000 Uiso R .
H132 H 0.5704 0.3843 0.3356 0.3327 1.0000 Uiso R .
H133 H 0.5087 0.4187 0.3225 0.3327 1.0000 Uiso R .
H141 H 0.6262 0.5128 0.3815 0.3724 1.0000 Uiso R .
H142 H 0.6039 0.6379 0.4085 0.3724 1.0000 Uiso R .
H143 H 0.5898 0.4805 0.4193 0.3724 1.0000 Uiso R .
H151 H 0.8295 0.6810 0.4663 0.2413 1.0000 Uiso R .
H152 H 0.8422 0.8020 0.4325 0.2413 1.0000 Uiso R .
H153 H 0.8128 0.6635 0.4115 0.2413 1.0000 Uiso R .
H161 H 0.9395 0.6245 0.3856 0.2237 1.0000 Uiso R .
H162 H 0.9074 0.7674 0.3847 0.2237 1.0000 Uiso R .
H163 H 0.8779 0.6290 0.3638 0.2237 1.0000 Uiso R .
H171 H 0.9683 0.6464 0.4687 0.2025 1.0000 Uiso R .
H172 H 0.9370 0.7910 0.4655 0.2025 1.0000 Uiso R .
H173 H 0.9255 0.6742 0.5013 0.2025 1.0000 Uiso R .
H181 H 0.9235 0.4392 0.4402 0.2396 1.0000 Uiso R .
H182 H 0.8797 0.4635 0.4721 0.2396 1.0000 Uiso R .
H183 H 0.8621 0.4406 0.4176 0.2396 1.0000 Uiso R .

loop_
_atom_site_aniso_label
_atom_site_aniso_U_11
_atom_site_aniso_U_22
_atom_site_aniso_U_33
_atom_site_aniso_U_23
_atom_site_aniso_U_13
_atom_site_aniso_U_12
Cr1 0.0467(7) 0.0556(7) 0.0541(7) 0.0000 0.0172(5) 0.0000
Cr2 0.0583(7) 0.0483(7) 0.0409(6) -0.0014(5) 0.0097(5) -0.0015(5)
S1 0.0984(12) 0.1082(13) 0.1028(12) 0.0038(10) 0.0294(9) -0.0468(10)
S2 0.1145(13) 0.178(2) 0.0575(10) -0.0024(11) 0.0015(9) 0.0407(13)
S3 0.1035(12) 0.1182(14) 0.1173(13) 0.0008(11) 0.0568(11) -0.0330(11)
S4 0.1658(16) 0.0750(10) 0.0560(9) 0.0181(7) 0.0335(9) 0.0289(10)
S5 0.0972(12) 0.1006(13) 0.1745(19) 0.0021(12) 0.0725(13) 0.0216(10)
S6 0.1076(12) 0.0576(9) 0.0780(10) -0.0115(7) 0.0053(8) -0.0086(8)
N1 0.059(3) 0.070(3) 0.071(3) 0.005(2) 0.017(2) -0.006(2)
N2 0.058(3) 0.075(3) 0.059(3) 0.002(2) 0.013(2) 0.002(2)
N3 0.061(3) 0.071(3) 0.076(3) 0.000(2) 0.027(2) -0.009(2)
N4 0.075(3) 0.060(3) 0.046(3) 0.004(2) 0.013(2) 0.000(2)
N5 0.066(3) 0.066(3) 0.065(3) 0.000(2) 0.020(2) -0.003(2)
N6 0.080(3) 0.052(3) 0.053(3) -0.004(2) 0.013(2) -0.008(2)
N7 0.056(2) 0.050(3) 0.057(3) 0.0007(19) 0.019(2) 0.0028(19)
N8 0.061(3) 0.057(3) 0.067(3) -0.001(2) 0.015(2) 0.000(2)
N9 0.061(3) 0.069(3) 0.058(3) 0.007(2) 0.015(2) -0.004(2)
C1 0.052(3) 0.070(4) 0.053(3) 0.001(3) 0.011(2) 0.000(3)
C2 0.050(3) 0.067(4) 0.071(4) 0.005(3) 0.021(3) 0.013(3)
C3 0.059(3) 0.049(3) 0.068(3) -0.004(3) 0.009(3) -0.002(3)
C4 0.064(3) 0.048(3) 0.055(3) -0.008(3) 0.017(3) 0.003(2)
C5 0.078(4) 0.058(3) 0.061(3) -0.001(3) 0.022(3) -0.004(3)
C6 0.055(3) 0.066(4) 0.045(3) 0.011(3) 0.010(2) 0.000(3)
C7 0.113(5) 0.095(4) 0.064(4) 0.019(3) 0.029(3) -0.003(4)
C8 0.058(3) 0.071(3) 0.073(3) -0.003(3) 0.024(3) -0.001(3)
C9 0.096(4) 0.071(4) 0.092(4) -0.016(3) 0.015(3) -0.007(3)
C10 0.053(3) 0.096(4) 0.084(4) 0.006(3) 0.015(3) 0.002(3)
C11 0.55(3) 0.261(16) 0.308(17) 0.207(15) 0.30(2) 0.219(19)
C12 0.314(17) 0.35(2) 0.265(15) 0.065(14) 0.197(14) 0.174(16)
C13 0.50(3) 0.186(13) 0.38(2) -0.152(15) 0.13(2) -0.186(17)
C14 0.107(8) 0.75(4) 0.197(12) 0.022(19) -0.033(8) -0.076(15)
C15 0.132(8) 0.265(14) 0.263(13) 0.006(11) 0.103(8) 0.049(9)
C16 0.199(10) 0.297(14) 0.107(7) 0.075(8) 0.057(6) -0.013(10)
C17 0.216(10) 0.135(7) 0.163(8) -0.029(7) -0.042(8) -0.010(7)
C18 0.379(19) 0.087(7) 0.204(11) 0.022(7) -0.007(11) -0.060(9)

loop_
_geom_angle_atom_site_label_1
_geom_angle_site_symmetry_1
_geom_angle_atom_site_label_2
_geom_angle_atom_site_label_3
_geom_angle_site_symmetry_3
_geom_angle
_geom_angle_publ_flag
N1 5_655 Cr1 N2 5_655 90.07(16) yes
N1 5_655 Cr1 N3 5_655 178.19(17) yes
N2 5_655 Cr1 N3 5_655 88.58(17) yes
N1 5_655 Cr1 N1 . 89.7(2) yes
N2 5_655 Cr1 N1 . 89.69(16) yes
N3 5_655 Cr1 N1 . 89.04(17) yes
N1 5_655 Cr1 N2 . 89.69(16) yes
N2 5_655 Cr1 N2 . 179.7(2) yes
N3 5_655 Cr1 N2 . 91.65(17) yes
N1 . Cr1 N2 . 90.07(16) yes
N1 5_655 Cr1 N3 . 89.04(17) yes
N2 5_655 Cr1 N3 . 91.65(17) yes
N3 5_655 Cr1 N3 . 92.2(2) yes
N1 . Cr1 N3 . 178.19(17) yes
N2 . Cr1 N3 . 88.58(17) yes
N4 4_676 Cr2 N5 4_676 90.20(16) yes
N4 4_676 Cr2 N6 4_676 91.00(15) yes
N5 4_676 Cr2 N6 4_676 91.14(17) yes
N4 4_676 Cr2 N4 . 179.994 yes
N5 4_676 Cr2 N4 . 89.80(16) yes
N6 4_676 Cr2 N4 . 89.00(15) yes
N4 4_676 Cr2 N5 . 89.80(16) yes
N5 4_676 Cr2 N5 . 179.994 yes
N6 4_676 Cr2 N5 . 88.86(17) yes
N4 . Cr2 N5 . 90.20(16) yes
N4 4_676 Cr2 N6 . 89.00(15) yes
N5 4_676 Cr2 N6 . 88.86(17) yes
N6 4_676 Cr2 N6 . 179.994 yes
N4 . Cr2 N6 . 91.00(15) yes
N5 . Cr2 N6 . 91.14(17) yes
Cr1 . N1 C1 . 177.4(4) yes
Cr1 . N2 C2 . 173.8(4) yes
Cr1 . N3 C3 . 150.9(4) yes
Cr2 . N4 C4 . 175.9(4) yes
Cr2 . N5 C5 . 176.8(4) yes
Cr2 . N6 C6 . 171.8(4) yes
C7 . N7 C8 . 109.3(4) yes
C7 . N7 C9 . 109.6(4) yes
C8 . N7 C9 . 109.5(4) yes
C7 . N7 C10 . 109.6(4) yes
C8 . N7 C10 . 109.2(4) yes
C9 . N7 C10 . 109.8(4) yes
C11 . N8 C12 . 115.1(8) yes
C11 . N8 C13 . 109.0(10) yes
C12 . N8 C13 . 108.5(10) yes
C11 . N8 C14 . 108.4(10) yes
C12 . N8 C14 . 110.1(9) yes
C13 . N8 C14 . 105.3(12) yes
C15 . N9 C16 . 107.1(7) yes
C15 . N9 C17 . 110.2(7) yes
C16 . N9 C17 . 109.2(7) yes
C15 . N9 C18 . 110.0(8) yes
C16 . N9 C18 . 112.4(8) yes
C17 . N9 C18 . 107.9(7) yes
S1 . C1 N1 . 177.1(5) yes
S2 . C2 N2 . 177.5(5) yes
S3 . C3 N3 . 178.9(5) yes
S4 . C4 N4 . 178.2(4) yes
S5 . C5 N5 . 178.8(5) yes
S6 . C6 N6 . 178.8(4) yes
N7 . C7 H71 . 108.8 no
N7 . C7 H72 . 109.7 no
H71 . C7 H72 . 109.5 no
N7 . C7 H73 . 109.9 no
H71 . C7 H73 . 109.5 no
H72 . C7 H73 . 109.5 no
N7 . C8 H81 . 109.5 no
N7 . C8 H82 . 109.2 no
H81 . C8 H82 . 109.5 no
N7 . C8 H83 . 109.6 no
H81 . C8 H83 . 109.5 no
H82 . C8 H83 . 109.5 no
N7 . C9 H91 . 109.4 no
N7 . C9 H92 . 109.4 no
H91 . C9 H92 . 109.5 no
N7 . C9 H93 . 109.6 no
H91 . C9 H93 . 109.5 no
H92 . C9 H93 . 109.5 no
N7 . C10 H101 . 109.5 no
N7 . C10 H102 . 109.3 no
H101 . C10 H102 . 109.5 no
N7 . C10 H103 . 109.6 no
H101 . C10 H103 . 109.5 no
H102 . C10 H103 . 109.5 no
N8 . C11 H111 . 110.3 no
N8 . C11 H112 . 110.6 no
H111 . C11 H112 . 109.5 no
N8 . C11 H113 . 107.5 no
H111 . C11 H113 . 109.5 no
H112 . C11 H113 . 109.5 no
N8 . C12 H121 . 108.8 no
N8 . C12 H122 . 110.5 no
H121 . C12 H122 . 109.5 no
N8 . C12 H123 . 109.1 no
H121 . C12 H123 . 109.5 no
H122 . C12 H123 . 109.5 no
N8 . C13 H131 . 112.0 no
N8 . C13 H132 . 107.2 no
H131 . C13 H132 . 109.5 no
N8 . C13 H133 . 109.1 no
H131 . C13 H133 . 109.5 no
H132 . C13 H133 . 109.5 no
N8 . C14 H141 . 111.2 no
N8 . C14 H142 . 108.6 no
H141 . C14 H142 . 109.5 no
N8 . C14 H143 . 108.6 no
H141 . C14 H143 . 109.5 no
H142 . C14 H143 . 109.5 no
N9 . C15 H151 . 109.5 no
N9 . C15 H152 . 109.9 no
H151 . C15 H152 . 109.5 no
N9 . C15 H153 . 108.9 no
H151 . C15 H153 . 109.5 no
H152 . C15 H153 . 109.5 no
N9 . C16 H161 . 109.1 no
N9 . C16 H162 . 109.5 no
H161 . C16 H162 . 109.5 no
N9 . C16 H163 . 109.8 no
H161 . C16 H163 . 109.5 no
H162 . C16 H163 . 109.5 no
N9 . C17 H171 . 109.6 no
N9 . C17 H172 . 108.3 no
H171 . C17 H172 . 109.5 no
N9 . C17 H173 . 110.5 no
H171 . C17 H173 . 109.5 no
H172 . C17 H173 . 109.5 no
N9 . C18 H181 . 108.9 no
N9 . C18 H182 . 110.0 no
H181 . C18 H182 . 109.5 no
N9 . C18 H183 . 109.6 no
H181 . C18 H183 . 109.5 no
H182 . C18 H183 . 109.5 no

loop_
_geom_bond_atom_site_label_1
_geom_bond_atom_site_label_2
_geom_bond_site_symmetry_2
_geom_bond_distance
_geom_bond_publ_flag
Cr1 N1 5_655 1.999(5) yes
Cr1 N2 5_655 1.993(5) yes
Cr1 N3 5_655 1.992(5) yes
Cr1 N1 . 1.999(5) yes
Cr1 N2 . 1.993(5) yes
Cr1 N3 . 1.992(5) yes
Cr2 N4 4_676 1.999(4) yes
Cr2 N5 4_676 1.993(5) yes
Cr2 N6 4_676 1.985(5) yes
Cr2 N4 . 1.999(4) yes
Cr2 N5 . 1.993(5) yes
Cr2 N6 . 1.985(5) yes
S1 C1 . 1.616(6) yes
S2 C2 . 1.613(7) yes
S3 C3 . 1.622(6) yes
S4 C4 . 1.639(6) yes
S5 C5 . 1.632(6) yes
S6 C6 . 1.640(6) yes
N1 C1 . 1.136(6) yes
N2 C2 . 1.139(6) yes
N3 C3 . 1.141(6) yes
N4 C4 . 1.138(5) yes
N5 C5 . 1.150(6) yes
N6 C6 . 1.139(6) yes
N7 C7 . 1.489(6) yes
N7 C8 . 1.486(6) yes
N7 C9 . 1.481(6) yes
N7 C10 . 1.495(6) yes
N8 C11 . 1.396(9) yes
N8 C12 . 1.403(10) yes
N8 C13 . 1.333(11) yes
N8 C14 . 1.348(10) yes
N9 C15 . 1.471(9) yes
N9 C16 . 1.428(8) yes
N9 C17 . 1.447(8) yes
N9 C18 . 1.438(9) yes
C7 H71 . 0.950 no
C7 H72 . 0.950 no
C7 H73 . 0.950 no
C8 H81 . 0.950 no
C8 H82 . 0.950 no
C8 H83 . 0.950 no
C9 H91 . 0.950 no
C9 H92 . 0.950 no
C9 H93 . 0.950 no
C10 H101 . 0.950 no
C10 H102 . 0.950 no
C10 H103 . 0.950 no
C11 H111 . 0.950 no
C11 H112 . 0.950 no
C11 H113 . 0.950 no
C12 H121 . 0.950 no
C12 H122 . 0.950 no
C12 H123 . 0.950 no
C13 H131 . 0.950 no
C13 H132 . 0.950 no
C13 H133 . 0.950 no
C14 H141 . 0.950 no
C14 H142 . 0.950 no
C14 H143 . 0.950 no
C15 H151 . 0.950 no
C15 H152 . 0.950 no
C15 H153 . 0.950 no
C16 H161 . 0.950 no
C16 H162 . 0.950 no
C16 H163 . 0.950 no
C17 H171 . 0.950 no
C17 H172 . 0.950 no
C17 H173 . 0.950 no
C18 H181 . 0.950 no
C18 H182 . 0.950 no
C18 H183 . 0.950 no
